data_7703733
loop_
_publ_author_name
'Meng, Ting'
'Liu, Tong'
'Qin, Qi-Pin'
'Chen, Zi-Lu'
'Zou, Hua-Hong'
'Wang, Kai'
'Liang, Fu-Pei'

_publ_section_title
;
 Mitochondria-localizing dicarbohydrazide Ln complexes and their mechanism
 of in vitro anticancer activity.
;
_journal_issue 14
_journal_name_full 'Dalton transactions (Cambridge, England : 2003)'
_journal_page_first 4404
_journal_page_last 4415
_journal_paper_doi 10.1039/d0dt00210k
_journal_volume 49
_journal_year 2020
_chemical_formula_moiety 'C67 H57 Dy5 N12 O23, 2(H2 O)'
_chemical_formula_sum 'C67 H61 Dy5 N12 O25'
_chemical_formula_weight 2246.77
_space_group_crystal_system triclinic
_space_group_IT_number 2
_space_group_name_Hall '-P 1'
_space_group_name_H-M_alt 'P -1'
_atom_sites_solution_hydrogens mixed
_audit_creation_date 2019-10-09
_audit_creation_method
;
Olex2 1.2
(compiled 2017.08.10 svn.r3458 for OlexSys, GUI svn.r5381)
;
_audit_update_record
;
2020-01-11 deposited with the CCDC.	2020-03-06 downloaded from the CCDC.
;
_cell_angle_alpha 108.286(2)
_cell_angle_beta 95.0240(10)
_cell_angle_gamma 102.3810(10)
_cell_formula_units_Z 2
_cell_length_a 15.4027(2)
_cell_length_b 15.9505(3)
_cell_length_c 19.8366(4)
_cell_measurement_reflns_used 28129
_cell_measurement_temperature 293(2)
_cell_measurement_theta_max 74.8380
_cell_measurement_theta_min 2.3590
_cell_volume 4456.31(15)
_computing_molecular_graphics 'Olex2 (Dolomanov et al., 2009)'
_computing_publication_material 'Olex2 (Dolomanov et al., 2009)'
_computing_structure_refinement 'XL (Sheldrick, 2008)'
_diffrn_ambient_temperature 293(2)
_diffrn_measured_fraction_theta_full 1.000
_diffrn_measured_fraction_theta_max 0.960
_diffrn_measurement_device_type 'multiwire proportional'
_diffrn_measurement_method 'phi and omega scans'
_diffrn_radiation_monochromator graphite
_diffrn_radiation_type CuK\a
_diffrn_radiation_wavelength 1.54178
_diffrn_reflns_av_R_equivalents 0.0510
_diffrn_reflns_av_unetI/netI 0.0464
_diffrn_reflns_Laue_measured_fraction_full 1.000
_diffrn_reflns_Laue_measured_fraction_max 0.960
_diffrn_reflns_limit_h_max 19
_diffrn_reflns_limit_h_min -19
_diffrn_reflns_limit_k_max 19
_diffrn_reflns_limit_k_min -20
_diffrn_reflns_limit_l_max 24
_diffrn_reflns_limit_l_min -24
_diffrn_reflns_number 54969
_diffrn_reflns_point_group_measured_fraction_full 1.000
_diffrn_reflns_point_group_measured_fraction_max 0.960
_diffrn_reflns_theta_full 67.679
_diffrn_reflns_theta_max 76.583
_diffrn_reflns_theta_min 2.379
_exptl_absorpt_coefficient_mu 22.630
_exptl_absorpt_correction_type multi-scan
_exptl_crystal_colour yellow
_exptl_crystal_density_diffrn 1.674
_exptl_crystal_description block
_exptl_crystal_F_000 2154
_exptl_crystal_size_max 0.3
_exptl_crystal_size_mid 0.2
_exptl_crystal_size_min 0.1
_exptl_transmission_factor_max 0.817
_exptl_transmission_factor_min 0.528
_refine_diff_density_max 1.920
_refine_diff_density_min -1.745
_refine_diff_density_rms 0.175
_refine_ls_extinction_method none
_refine_ls_goodness_of_fit_ref 1.108
_refine_ls_hydrogen_treatment mixed
_refine_ls_matrix_type full
_refine_ls_number_parameters 1007
_refine_ls_number_reflns 18000
_refine_ls_number_restraints 18
_refine_ls_restrained_S_all 1.123
_refine_ls_R_factor_all 0.0605
_refine_ls_R_factor_gt 0.0481
_refine_ls_shift/su_max 0.001
_refine_ls_shift/su_mean 0.000
_refine_ls_structure_factor_coef Fsqd
_refine_ls_weighting_details 'w=1/[\s^2^(Fo^2^)+(0.0621P)^2^+33.7486P] where P=(Fo^2^+2Fc^2^)/3'
_refine_ls_weighting_scheme calc
_refine_ls_wR_factor_gt 0.1243
_refine_ls_wR_factor_ref 0.1448
_reflns_Friedel_coverage 0.000
_reflns_number_gt 15556
_reflns_number_total 18000
_reflns_threshold_expression 'I > 2\s(I)'
_cod_data_source_file d0dt00210k2.cif
_cod_data_source_block 222_sq
_cod_depositor_comments 'Adding full bibliography for 7703732--7703737.cif.'
_cod_database_code 7703733
_shelx_shelxl_version_number 2016/6
_shelx_space_group_comment
;
The symmetry employed for this shelxl refinement is uniquely defined
by the following loop, which should always be used as a source of
symmetry information in preference to the above space-group names.
They are only intended as comments.
;
_shelx_estimated_absorpt_t_max 0.211
_shelx_estimated_absorpt_t_min 0.056
_olex2_refinement_description
;
1. Fixed Uiso
 At 1.2 times of:
  All C(H) groups
 At 1.5 times of:
  All C(H,H,H) groups, All O(H) groups, All O(H,H) groups
2. Restrained distances
 O19-H19
 0.85 with sigma of 0.01
 H24A-H19
 2.2 with sigma of 0.02
 H25B-H22B
 2.2 with sigma of 0.02
 C59-C60
 1.665 with sigma of 0.02
 C60-C59
 1.7 with sigma of 0.02
 H31_$1-H59C_$2
 2.2 with sigma of 0.02
 H20-O20
 0.82 with sigma of 0.02
 O21-H21
 0.82 with sigma of 0.02
 H21-O21
 0.85 with sigma of 0.02
 H21-Dy2
 2.6 with sigma of 0.02
 C67-H19
 1.896305 with sigma of 0.02
 Dy2-H19
 2.898714 with sigma of 0.02
3. Uiso/Uaniso restraints and constraints
Uanis(C67) \\sim Ueq: with sigma of 0.01 and sigma for terminal atoms of 0.02
4.a Free rotating group:
 O24(H24A,H24B), O25(H25A,H25B)
4.b Rotating group:
 O22(H22A,H22B), O23(H23A,H23B)
4.c Aromatic/amide H refined with riding coordinates:
 C47(H47), C10(H10), C45(H45), C44(H44), C35(H35), C38(H38), C50(H50),
 C19(H19A), C46(H46), C30(H30), C55(H55), C39(H39), C16(H16), C17(H17),
 C52(H52), C2(H2), C54(H54), C7(H7), C11(H11), C31(H31), C27(H27), C18(H18),
 C53(H53), C26(H26), C3(H3), C5(H5), C24(H24), C22(H22), C33(H33), C25(H25),
 C4(H4), C32(H32)
4.d Idealised Me refined as rotating group:
 C59(H59A,H59B,H59C), C65(H65A,H65B,H65C), C61(H61A,H61B,H61C), C67(H67A,H67B,
 H67C), C57(H57A,H57B,H57C), C63(H63A,H63B,H63C)
;
_olex2_submission_special_instructions 'No special instructions were received'

loop_
_space_group_symop_operation_xyz
'x, y, z'
'-x, -y, -z'

loop_
_atom_site_label
_atom_site_type_symbol
_atom_site_fract_x
_atom_site_fract_y
_atom_site_fract_z
_atom_site_U_iso_or_equiv
_atom_site_adp_type
_atom_site_occupancy
_atom_site_site_symmetry_order
_atom_site_calc_flag
_atom_site_refinement_flags_posn
_atom_site_refinement_flags_adp
_atom_site_refinement_flags_occupancy
_atom_site_disorder_assembly
_atom_site_disorder_group
Dy2 Dy 0.21854(2) 0.35323(3) 0.13535(2) 0.02133(9) Uani 1 1 d D . . . .
Dy4 Dy 0.29406(2) 0.51729(3) 0.37016(2) 0.02160(10) Uani 1 1 d . . . . .
Dy3 Dy 0.26416(3) 0.62948(3) 0.22484(2) 0.02349(10) Uani 1 1 d . . . . .
Dy1 Dy 0.02032(3) 0.22821(3) 0.22820(2) 0.02361(10) Uani 1 1 d . . . . .
Dy5 Dy 0.39563(3) 0.32816(3) 0.26938(2) 0.02742(10) Uani 1 1 d . . . . .
O7 O 0.3824(3) 0.4218(3) 0.3842(3) 0.0279(10) Uani 1 1 d . . . . .
O2 O 0.1207(3) 0.2140(3) 0.1411(2) 0.0242(9) Uani 1 1 d . . . . .
O6 O 0.2347(3) 0.6255(3) 0.3389(3) 0.0263(10) Uani 1 1 d . . . . .
O21 O 0.2655(3) 0.3872(3) 0.2611(2) 0.0222(9) Uani 1 1 d D . . . .
O8 O 0.5301(4) 0.3100(4) 0.2434(3) 0.0412(14) Uani 1 1 d . . . . .
O3 O 0.2905(3) 0.5039(3) 0.1330(2) 0.0239(9) Uani 1 1 d . . . . .
O20 O 0.3508(3) 0.3200(4) 0.1548(3) 0.0320(11) Uani 1 1 d D . . . .
O1 O -0.0609(4) 0.1403(3) 0.2778(3) 0.0351(12) Uani 1 1 d . . . . .
O18 O 0.4620(3) 0.4809(3) 0.2792(3) 0.0319(11) Uani 1 1 d . . . . .
O13 O 0.0736(3) 0.3594(3) 0.1974(3) 0.0237(9) Uani 1 1 d . . . . .
O22 O 0.4253(3) 0.6352(3) 0.4314(3) 0.0276(10) Uani 1 1 d . . . . .
H22A H 0.445095 0.628087 0.470493 0.041 Uiso 1 1 d GR . . . .
H22B H 0.411667 0.686656 0.445670 0.041 Uiso 1 1 d DGR . . . .
O16 O 0.1543(3) 0.4397(3) 0.3715(3) 0.0307(11) Uani 1 1 d . . . . .
O14 O 0.1569(3) 0.4899(3) 0.2002(3) 0.0267(10) Uani 1 1 d . . . . .
O17 O 0.3676(3) 0.5692(3) 0.2826(3) 0.0274(10) Uani 1 1 d . . . . .
O15 O 0.0212(3) 0.3390(3) 0.3380(3) 0.0271(10) Uani 1 1 d . . . . .
O11 O -0.0883(4) 0.1770(4) 0.1159(3) 0.0359(12) Uani 1 1 d . . . . .
O19 O 0.1039(3) 0.3555(3) 0.0486(3) 0.0297(11) Uani 1 1 d D . . . .
H19 H 0.106(3) 0.403(2) 0.037(4) 0.045 Uiso 1 1 d DR . . . .
O10 O 0.2947(4) 0.2278(4) 0.3103(4) 0.0494(16) Uani 1 1 d . . . . .
N9 N 0.2320(4) 0.6204(4) 0.4672(3) 0.0231(11) Uani 1 1 d . . . . .
O5 O 0.1745(4) 0.6471(4) 0.1376(3) 0.0325(11) Uani 1 1 d . . . . .
O9 O 0.1555(3) 0.2406(3) 0.2936(3) 0.0303(11) Uani 1 1 d . . . . .
O4 O 0.3530(3) 0.7691(3) 0.2854(3) 0.0321(11) Uani 1 1 d . . . . .
O12 O -0.1151(3) 0.2819(4) 0.2041(3) 0.0343(12) Uani 1 1 d . . . . .
N1 N 0.0258(4) 0.0714(4) 0.1637(3) 0.0274(12) Uani 1 1 d . . . . .
N6 N 0.3709(4) 0.6718(4) 0.1469(4) 0.0322(13) Uani 1 1 d . . . . .
N8 N 0.1495(4) 0.7313(4) 0.3548(3) 0.0285(13) Uani 1 1 d . . . . .
N12 N 0.4862(4) 0.3176(4) 0.3774(3) 0.0253(12) Uani 1 1 d . . . . .
N2 N 0.0661(4) 0.0561(4) 0.1017(3) 0.0312(13) Uani 1 1 d . . . . .
N11 N 0.4606(4) 0.3532(4) 0.4452(3) 0.0247(12) Uani 1 1 d . . . . .
N5 N 0.3777(5) 0.6017(4) 0.0840(4) 0.0361(15) Uani 1 1 d . . . . .
N3 N 0.2031(4) 0.2020(4) 0.0302(3) 0.0241(11) Uani 1 1 d . . . . .
N7 N 0.1621(4) 0.7230(4) 0.2834(3) 0.0289(13) Uani 1 1 d . . . . .
C36 C 0.1895(5) 0.6782(5) 0.3775(4) 0.0279(14) Uani 1 1 d . . . . .
C47 C 0.3796(5) 0.4358(5) 0.5717(4) 0.0299(15) Uani 1 1 d . . . . .
H47 H 0.415017 0.397978 0.579062 0.036 Uiso 1 1 calc R . . . .
C29 C 0.1740(5) 0.7300(5) 0.1359(4) 0.0287(15) Uani 1 1 d . . . . .
N4 N 0.2948(4) 0.3619(4) 0.0247(3) 0.0268(12) Uani 1 1 d . . . . .
C62 C 0.0858(4) 0.4445(4) 0.2134(3) 0.0203(12) Uani 1 1 d . . . . .
C49 C 0.4077(4) 0.4062(5) 0.4429(3) 0.0231(13) Uani 1 1 d . . . . .
N10 N 0.3205(4) 0.5059(4) 0.4932(3) 0.0249(12) Uani 1 1 d . . . . .
O24 O 0.0894(6) 0.5039(5) 0.0219(4) 0.065(2) Uani 1 1 d . . . . .
H24A H 0.103092 0.547310 0.062121 0.097 Uiso 1 1 d DG . . . .
H24B H 0.122972 0.523053 -0.004829 0.097 Uiso 1 1 d G . . . .
C8 C 0.1113(5) 0.1316(4) 0.0963(4) 0.0247(14) Uani 1 1 d . . . . .
C60 C -0.1327(4) 0.2310(5) 0.1412(3) 0.0245(14) Uani 1 1 d D . . . .
C20 C 0.3397(5) 0.4418(5) 0.0221(4) 0.0321(16) Uani 1 1 d . . . . .
C14 C 0.2950(5) 0.2853(5) -0.0294(4) 0.0279(14) Uani 1 1 d . . . . .
C59 C -0.2030(5) 0.2371(6) 0.0975(4) 0.0349(18) Uani 1 1 d D . . . .
H59A H -0.180568 0.259008 0.060896 0.052 Uiso 1 1 calc GR . . . .
H59B H -0.233720 0.278620 0.125603 0.052 Uiso 1 1 calc GR . . . .
H59C H -0.244254 0.177858 0.075352 0.052 Uiso 1 1 calc DGR . . . .
C51 C 0.5865(4) 0.2322(5) 0.3171(4) 0.0270(14) Uani 1 1 d . . . . .
C10 C 0.1550(5) 0.0370(5) -0.0184(4) 0.0328(16) Uani 1 1 d . . . . .
H10 H 0.122706 -0.017134 -0.014319 0.039 Uiso 1 1 calc R . . . .
C42 C 0.2823(4) 0.5513(4) 0.5476(4) 0.0242(14) Uani 1 1 d . . . . .
O25 O 0.4295(5) 0.7992(5) 0.4206(4) 0.0622(19) Uani 1 1 d . . . . .
H25A H 0.387700 0.789420 0.386049 0.093 Uiso 1 1 d G . . . .
H25B H 0.474501 0.789054 0.400439 0.093 Uiso 1 1 d DG . . . .
C48 C 0.3685(4) 0.4497(5) 0.5063(3) 0.0237(13) Uani 1 1 d . . . . .
C21 C 0.3349(5) 0.5212(5) 0.0842(4) 0.0300(15) Uani 1 1 d . . . . .
C45 C 0.1894(4) 0.6411(5) 0.6514(4) 0.0273(15) Uani 1 1 d . . . . .
H45 H 0.158558 0.670558 0.685790 0.033 Uiso 1 1 calc R . . . .
O23 O 0.3722(7) 0.1675(5) 0.1945(4) 0.082(3) Uani 1 1 d . . . . .
H23A H 0.325377 0.115606 0.193897 0.123 Uiso 1 1 d GR . . . .
H23B H 0.407670 0.141693 0.159159 0.123 Uiso 1 1 d GR . . . .
C40 C 0.1862(5) 0.6562(5) 0.5844(4) 0.0256(14) Uani 1 1 d . . . . .
C44 C 0.2367(5) 0.5847(6) 0.6659(4) 0.0337(17) Uani 1 1 d . . . . .
H44 H 0.237840 0.576124 0.710242 0.040 Uiso 1 1 calc R . . . .
C35 C 0.1372(5) 0.7830(5) 0.2611(4) 0.0354(17) Uani 1 1 d . . . . .
H35 H 0.107914 0.821462 0.290805 0.043 Uiso 1 1 calc R . . . .
C58 C 0.2135(5) 0.2024(5) 0.3108(5) 0.0358(18) Uani 1 1 d . . . . .
C37 C 0.1877(5) 0.6770(5) 0.4515(4) 0.0272(14) Uani 1 1 d . . . . .
C43 C 0.2852(5) 0.5377(5) 0.6140(4) 0.0271(14) Uani 1 1 d . . . . .
C41 C 0.2322(4) 0.6110(4) 0.5320(4) 0.0231(13) Uani 1 1 d . . . . .
C9 C 0.1581(5) 0.1231(5) 0.0342(4) 0.0285(15) Uani 1 1 d . . . . .
C38 C 0.1402(5) 0.7266(5) 0.5013(4) 0.0326(16) Uani 1 1 d . . . . .
H38 H 0.109415 0.765320 0.489035 0.039 Uiso 1 1 calc R . . . .
C50 C 0.5456(4) 0.2721(5) 0.3790(4) 0.0283(15) Uani 1 1 d . . . . .
H50 H 0.563374 0.264207 0.422190 0.034 Uiso 1 1 calc R . . . .
C19 C 0.3869(7) 0.4495(6) -0.0339(5) 0.051(2) Uani 1 1 d . . . . .
H19A H 0.416419 0.506623 -0.034364 0.061 Uiso 1 1 calc R . . . .
C66 C 0.4449(4) 0.5510(5) 0.2747(3) 0.0266(15) Uani 1 1 d . . . . .
C65 C 0.5185(5) 0.6266(7) 0.2669(6) 0.047(2) Uani 1 1 d . . . . .
H65A H 0.540176 0.674131 0.312797 0.071 Uiso 1 1 calc GR . . . .
H65B H 0.494259 0.651149 0.233200 0.071 Uiso 1 1 calc GR . . . .
H65C H 0.567269 0.602073 0.249662 0.071 Uiso 1 1 calc GR . . . .
C46 C 0.3368(5) 0.4795(5) 0.6263(4) 0.0326(16) Uani 1 1 d . . . . .
H46 H 0.342325 0.470257 0.670333 0.039 Uiso 1 1 calc R . . . .
C56 C 0.5773(5) 0.2529(6) 0.2535(4) 0.0342(17) Uani 1 1 d . . . . .
C13 C 0.2475(5) 0.1990(5) -0.0271(4) 0.0265(14) Uani 1 1 d . . . . .
C30 C 0.1932(5) 0.7523(6) 0.0756(4) 0.0353(17) Uani 1 1 d . . . . .
H30 H 0.207998 0.709796 0.037139 0.042 Uiso 1 1 calc R . . . .
C55 C 0.6227(5) 0.2113(6) 0.1985(5) 0.043(2) Uani 1 1 d . . . . .
H55 H 0.616813 0.222457 0.155226 0.052 Uiso 1 1 calc R . . . .
C61 C 0.0169(5) 0.4910(5) 0.2447(5) 0.0376(18) Uani 1 1 d . . . . .
H61A H -0.040650 0.461729 0.214197 0.056 Uiso 1 1 calc GR . . . .
H61B H 0.033974 0.553960 0.248388 0.056 Uiso 1 1 calc GR . . . .
H61C H 0.013066 0.487100 0.291746 0.056 Uiso 1 1 calc GR . . . .
C12 C 0.2482(5) 0.1174(5) -0.0803(4) 0.0335(16) Uani 1 1 d . . . . .
C1 C -0.0804(5) 0.0583(5) 0.2811(4) 0.0327(16) Uani 1 1 d . . . . .
C6 C -0.0593(5) -0.0166(5) 0.2287(4) 0.0314(16) Uani 1 1 d . . . . .
C39 C 0.1401(5) 0.7168(5) 0.5669(4) 0.0317(16) Uani 1 1 d . . . . .
H39 H 0.110083 0.749570 0.600190 0.038 Uiso 1 1 calc R . . . .
C28 C 0.3825(5) 0.8428(5) 0.2679(4) 0.0327(16) Uani 1 1 d . . . . .
C16 C 0.3418(6) 0.2017(6) -0.1418(4) 0.044(2) Uani 1 1 d . . . . .
H16 H 0.372612 0.202520 -0.179980 0.053 Uiso 1 1 calc R . . . .
C23 C 0.4129(5) 0.8361(5) 0.2017(5) 0.0360(17) Uani 1 1 d . . . . .
C17 C 0.2962(6) 0.1203(6) -0.1385(5) 0.044(2) Uani 1 1 d . . . . .
H17 H 0.296259 0.066223 -0.174277 0.052 Uiso 1 1 calc R . . . .
C52 C 0.6422(5) 0.1753(5) 0.3264(4) 0.0344(17) Uani 1 1 d . . . . .
H52 H 0.650133 0.164899 0.369851 0.041 Uiso 1 1 calc R . . . .
C2 C -0.1232(6) 0.0388(6) 0.3359(5) 0.044(2) Uani 1 1 d . . . . .
H2 H -0.138214 0.085582 0.370687 0.053 Uiso 1 1 calc R . . . .
C54 C 0.6755(5) 0.1548(6) 0.2074(5) 0.044(2) Uani 1 1 d . . . . .
H54 H 0.705274 0.129184 0.170464 0.053 Uiso 1 1 calc R . . . .
C7 C -0.0121(5) -0.0062(5) 0.1705(4) 0.0327(16) Uani 1 1 d . . . . .
H7 H -0.008581 -0.059257 0.135073 0.039 Uiso 1 1 calc R . . . .
C34 C 0.1512(5) 0.7952(6) 0.1939(4) 0.0330(16) Uani 1 1 d . . . . .
C11 C 0.2000(6) 0.0356(5) -0.0745(4) 0.0375(18) Uani 1 1 d . . . . .
H11 H 0.198732 -0.019845 -0.109241 0.045 Uiso 1 1 calc R . . . .
C15 C 0.3429(6) 0.2864(6) -0.0872(4) 0.0386(18) Uani 1 1 d . . . . .
C31 C 0.1907(6) 0.8368(6) 0.0719(5) 0.0414(19) Uani 1 1 d . . . . .
H31 H 0.204688 0.851013 0.031430 0.050 Uiso 1 1 calc DR . . . .
C27 C 0.3873(6) 0.9310(5) 0.3171(5) 0.0424(19) Uani 1 1 d . . . . .
H27 H 0.367407 0.937298 0.360902 0.051 Uiso 1 1 calc R . . . .
C18 C 0.3888(7) 0.3714(6) -0.0882(5) 0.051(2) Uani 1 1 d . . . . .
H18 H 0.420507 0.375272 -0.125326 0.062 Uiso 1 1 calc R . . . .
C67 C 0.0212(6) 0.2896(7) 0.0128(5) 0.057(3) Uani 1 1 d D U . . .
H67A H 0.015089 0.278988 -0.037982 0.086 Uiso 1 1 calc GR . . . .
H67B H -0.028278 0.311868 0.031079 0.086 Uiso 1 1 calc GR . . . .
H67C H 0.020947 0.233424 0.021166 0.086 Uiso 1 1 calc GR . . . .
C53 C 0.6847(6) 0.1354(6) 0.2711(5) 0.042(2) Uani 1 1 d . . . . .
H53 H 0.719266 0.095935 0.276322 0.050 Uiso 1 1 calc R . . . .
C26 C 0.4215(6) 1.0067(5) 0.2995(6) 0.049(2) Uani 1 1 d . . . . .
H26 H 0.422699 1.063721 0.331945 0.059 Uiso 1 1 calc R . . . .
C3 C -0.1438(6) -0.0482(7) 0.3396(6) 0.050(2) Uani 1 1 d . . . . .
H3 H -0.170621 -0.058249 0.377545 0.060 Uiso 1 1 calc R . . . .
C5 C -0.0838(6) -0.1039(6) 0.2338(6) 0.047(2) Uani 1 1 d . . . . .
H5 H -0.071072 -0.152194 0.198890 0.056 Uiso 1 1 calc R . . . .
C24 C 0.4492(6) 0.9175(6) 0.1870(5) 0.046(2) Uani 1 1 d . . . . .
H24 H 0.469969 0.913237 0.143703 0.055 Uiso 1 1 calc R . . . .
C22 C 0.4106(6) 0.7524(6) 0.1472(5) 0.0408(19) Uani 1 1 d . . . . .
H22 H 0.440043 0.755564 0.108764 0.049 Uiso 1 1 calc R . . . .
C33 C 0.1482(7) 0.8796(7) 0.1876(5) 0.051(2) Uani 1 1 d . . . . .
H33 H 0.132508 0.922497 0.225242 0.061 Uiso 1 1 calc R . . . .
C25 C 0.4542(7) 1.0028(6) 0.2362(6) 0.052(2) Uani 1 1 d . . . . .
H25 H 0.478736 1.055783 0.226869 0.062 Uiso 1 1 calc R . . . .
C4 C -0.1253(6) -0.1210(6) 0.2876(6) 0.051(2) Uani 1 1 d . . . . .
H4 H -0.140817 -0.179766 0.289555 0.061 Uiso 1 1 calc R . . . .
C32 C 0.1673(7) 0.9011(6) 0.1287(5) 0.052(2) Uani 1 1 d . . . . .
H32 H 0.164806 0.957731 0.126055 0.063 Uiso 1 1 calc R . . . .
C64 C 0.0860(7) 0.3906(9) 0.3815(5) 0.077(4) Uani 1 1 d . . . . .
C57 C 0.1811(7) 0.1257(7) 0.3386(7) 0.063(3) Uani 1 1 d . . . . .
H57A H 0.221701 0.086811 0.331364 0.094 Uiso 1 1 calc GR . . . .
H57B H 0.121887 0.090858 0.313216 0.094 Uiso 1 1 calc GR . . . .
H57C H 0.179161 0.150399 0.389111 0.094 Uiso 1 1 calc GR . . . .
C63 C 0.0998(12) 0.3643(14) 0.4553(9) 0.123(7) Uani 1 1 d . . . . .
H63A H 0.162562 0.370127 0.469625 0.184 Uiso 1 1 calc GR . . . .
H63B H 0.066236 0.302581 0.446012 0.184 Uiso 1 1 calc GR . . . .
H63C H 0.078467 0.404986 0.493213 0.184 Uiso 1 1 calc GR . . . .
H20 H 0.379(7) 0.298(8) 0.124(5) 0.07(4) Uiso 1 1 d D . . . .
H21 H 0.218(2) 0.357(5) 0.2670(15) 0.03(2) Uiso 1 1 d D . . . .

loop_
_atom_site_aniso_label
_atom_site_aniso_U_11
_atom_site_aniso_U_22
_atom_site_aniso_U_33
_atom_site_aniso_U_23
_atom_site_aniso_U_13
_atom_site_aniso_U_12
Dy2 0.02119(19) 0.02072(19) 0.01973(18) 0.00334(14) 0.00305(14) 0.00605(14)
Dy4 0.01875(18) 0.02272(19) 0.02037(19) 0.00242(14) 0.00238(14) 0.00696(14)
Dy3 0.02258(19) 0.01962(19) 0.0263(2) 0.00535(15) 0.00412(15) 0.00498(14)
Dy1 0.0255(2) 0.02060(19) 0.02253(19) 0.00463(15) 0.00553(15) 0.00497(15)
Dy5 0.0240(2) 0.0325(2) 0.0227(2) 0.00143(16) 0.00083(15) 0.01422(16)
O7 0.027(2) 0.030(3) 0.028(3) 0.006(2) 0.006(2) 0.016(2)
O2 0.027(2) 0.017(2) 0.024(2) 0.0008(18) 0.0044(19) 0.0047(18)
O6 0.026(2) 0.023(2) 0.029(2) 0.0029(19) 0.007(2) 0.0112(19)
O21 0.011(2) 0.025(2) 0.027(2) 0.0030(19) 0.0033(17) 0.0053(17)
O8 0.037(3) 0.064(4) 0.036(3) 0.018(3) 0.016(2) 0.036(3)
O3 0.031(2) 0.022(2) 0.018(2) 0.0037(18) 0.0097(19) 0.0087(19)
O20 0.030(3) 0.045(3) 0.022(2) 0.004(2) 0.001(2) 0.024(2)
O1 0.043(3) 0.025(3) 0.042(3) 0.014(2) 0.022(2) 0.007(2)
O18 0.026(2) 0.027(3) 0.036(3) 0.003(2) -0.004(2) 0.009(2)
O13 0.024(2) 0.019(2) 0.028(2) 0.0084(19) 0.0035(19) 0.0041(18)
O22 0.023(2) 0.017(2) 0.035(3) 0.0016(19) 0.000(2) 0.0028(18)
O16 0.019(2) 0.032(3) 0.037(3) 0.007(2) 0.012(2) 0.003(2)
O14 0.018(2) 0.021(2) 0.035(3) 0.006(2) 0.0042(19) 0.0004(18)
O17 0.025(2) 0.033(3) 0.029(3) 0.011(2) 0.010(2) 0.013(2)
O15 0.023(2) 0.026(2) 0.023(2) -0.0013(19) 0.0031(19) 0.0011(19)
O11 0.041(3) 0.031(3) 0.028(3) 0.003(2) -0.001(2) 0.008(2)
O19 0.025(2) 0.032(3) 0.030(3) 0.009(2) -0.001(2) 0.006(2)
O10 0.027(3) 0.030(3) 0.083(5) 0.014(3) -0.004(3) 0.004(2)
N9 0.022(3) 0.017(3) 0.026(3) 0.002(2) 0.002(2) 0.002(2)
O5 0.037(3) 0.031(3) 0.031(3) 0.011(2) 0.004(2) 0.011(2)
O9 0.021(2) 0.031(3) 0.034(3) 0.007(2) -0.001(2) 0.006(2)
O4 0.033(3) 0.016(2) 0.040(3) 0.005(2) 0.007(2) -0.0013(19)
O12 0.025(3) 0.041(3) 0.031(3) 0.004(2) 0.004(2) 0.008(2)
N1 0.027(3) 0.023(3) 0.030(3) 0.006(2) 0.008(2) 0.006(2)
N6 0.030(3) 0.026(3) 0.040(4) 0.011(3) 0.009(3) 0.003(2)
N8 0.036(3) 0.024(3) 0.030(3) 0.009(2) 0.008(3) 0.018(3)
N12 0.023(3) 0.029(3) 0.020(3) 0.003(2) -0.001(2) 0.009(2)
N2 0.039(3) 0.024(3) 0.029(3) 0.005(2) 0.012(3) 0.008(3)
N11 0.021(3) 0.023(3) 0.026(3) 0.004(2) 0.005(2) 0.004(2)
N5 0.038(4) 0.027(3) 0.040(4) 0.009(3) 0.015(3) 0.001(3)
N3 0.019(3) 0.023(3) 0.024(3) 0.004(2) 0.001(2) 0.000(2)
N7 0.028(3) 0.034(3) 0.025(3) 0.011(3) 0.001(2) 0.010(3)
C36 0.029(4) 0.030(4) 0.025(3) 0.005(3) 0.010(3) 0.014(3)
C47 0.026(3) 0.037(4) 0.030(4) 0.012(3) 0.004(3) 0.014(3)
C29 0.027(3) 0.027(4) 0.028(4) 0.008(3) -0.008(3) 0.005(3)
N4 0.028(3) 0.024(3) 0.026(3) 0.006(2) 0.007(2) 0.005(2)
C62 0.018(3) 0.019(3) 0.019(3) 0.000(2) -0.004(2) 0.006(2)
C49 0.021(3) 0.035(4) 0.011(3) 0.003(3) 0.002(2) 0.009(3)
N10 0.022(3) 0.025(3) 0.023(3) 0.000(2) 0.004(2) 0.007(2)
O24 0.084(6) 0.036(3) 0.062(5) 0.007(3) -0.022(4) 0.016(3)
C8 0.025(3) 0.011(3) 0.031(4) 0.001(3) 0.002(3) 0.002(2)
C60 0.022(3) 0.027(3) 0.020(3) 0.006(3) 0.003(3) 0.001(3)
C20 0.030(4) 0.031(4) 0.025(4) 0.000(3) 0.007(3) 0.000(3)
C14 0.026(3) 0.030(4) 0.024(3) 0.004(3) 0.005(3) 0.009(3)
C59 0.030(4) 0.063(5) 0.013(3) 0.010(3) -0.002(3) 0.022(4)
C51 0.013(3) 0.026(3) 0.032(4) 0.000(3) -0.003(3) 0.003(3)
C10 0.037(4) 0.018(3) 0.037(4) -0.001(3) 0.010(3) 0.011(3)
C42 0.014(3) 0.019(3) 0.027(3) -0.002(3) -0.002(2) -0.002(2)
O25 0.066(5) 0.042(4) 0.068(5) 0.020(3) -0.015(4) 0.002(3)
C48 0.019(3) 0.030(3) 0.019(3) 0.003(3) 0.003(2) 0.007(3)
C21 0.027(4) 0.026(4) 0.030(4) 0.004(3) 0.000(3) 0.001(3)
C45 0.020(3) 0.026(3) 0.028(4) -0.001(3) 0.012(3) 0.003(3)
O23 0.131(8) 0.044(4) 0.059(5) 0.001(4) 0.008(5) 0.026(5)
C40 0.025(3) 0.024(3) 0.021(3) -0.001(3) 0.004(3) 0.005(3)
C44 0.035(4) 0.049(5) 0.020(3) 0.007(3) 0.012(3) 0.019(3)
C35 0.041(4) 0.031(4) 0.038(4) 0.010(3) 0.008(3) 0.019(3)
C58 0.027(4) 0.017(3) 0.049(5) 0.003(3) -0.018(3) -0.005(3)
C37 0.025(3) 0.026(3) 0.026(3) 0.004(3) 0.000(3) 0.005(3)
C43 0.023(3) 0.031(4) 0.022(3) 0.002(3) 0.005(3) 0.008(3)
C41 0.017(3) 0.017(3) 0.028(3) 0.001(3) 0.004(3) -0.001(2)
C9 0.029(4) 0.029(4) 0.031(4) 0.011(3) 0.012(3) 0.012(3)
C38 0.033(4) 0.032(4) 0.038(4) 0.011(3) 0.015(3) 0.017(3)
C50 0.020(3) 0.026(3) 0.037(4) 0.006(3) 0.004(3) 0.010(3)
C19 0.067(6) 0.039(5) 0.048(5) 0.013(4) 0.038(5) 0.006(4)
C66 0.018(3) 0.036(4) 0.016(3) -0.001(3) 0.000(2) 0.001(3)
C65 0.025(4) 0.064(6) 0.064(6) 0.035(5) 0.016(4) 0.012(4)
C46 0.036(4) 0.043(4) 0.023(3) 0.011(3) 0.008(3) 0.020(3)
C56 0.023(3) 0.046(5) 0.032(4) 0.006(3) 0.005(3) 0.016(3)
C13 0.023(3) 0.023(3) 0.026(3) -0.001(3) 0.002(3) 0.004(3)
C30 0.035(4) 0.043(4) 0.031(4) 0.016(3) 0.003(3) 0.012(3)
C55 0.025(4) 0.055(5) 0.045(5) 0.004(4) 0.005(3) 0.019(4)
C61 0.032(4) 0.032(4) 0.053(5) 0.011(4) 0.016(4) 0.017(3)
C12 0.034(4) 0.030(4) 0.031(4) 0.001(3) 0.010(3) 0.009(3)
C1 0.036(4) 0.027(4) 0.033(4) 0.012(3) 0.005(3) 0.003(3)
C6 0.031(4) 0.025(4) 0.037(4) 0.013(3) 0.006(3) 0.002(3)
C39 0.024(3) 0.032(4) 0.036(4) 0.004(3) 0.012(3) 0.010(3)
C28 0.021(3) 0.026(4) 0.045(4) 0.009(3) -0.005(3) 0.001(3)
C16 0.049(5) 0.048(5) 0.030(4) 0.002(4) 0.020(4) 0.008(4)
C23 0.026(4) 0.024(4) 0.051(5) 0.010(3) 0.001(3) -0.002(3)
C17 0.040(5) 0.044(5) 0.038(4) 0.002(4) 0.018(4) 0.003(4)
C52 0.030(4) 0.031(4) 0.039(4) 0.005(3) 0.004(3) 0.013(3)
C2 0.053(5) 0.040(5) 0.046(5) 0.022(4) 0.019(4) 0.008(4)
C54 0.030(4) 0.043(5) 0.048(5) -0.005(4) 0.008(4) 0.017(4)
C7 0.032(4) 0.025(4) 0.040(4) 0.010(3) 0.007(3) 0.005(3)
C34 0.035(4) 0.041(4) 0.027(4) 0.012(3) 0.002(3) 0.020(3)
C11 0.042(4) 0.033(4) 0.030(4) -0.004(3) 0.012(3) 0.016(3)
C15 0.039(4) 0.038(4) 0.030(4) 0.004(3) 0.013(3) 0.001(3)
C31 0.047(5) 0.041(5) 0.045(5) 0.023(4) 0.008(4) 0.018(4)
C27 0.045(5) 0.024(4) 0.049(5) 0.005(4) 0.002(4) 0.005(3)
C18 0.069(6) 0.036(5) 0.041(5) 0.004(4) 0.034(5) 0.000(4)
C67 0.041(5) 0.074(6) 0.036(5) 0.023(4) -0.029(4) -0.020(4)
C53 0.034(4) 0.033(4) 0.047(5) -0.002(4) -0.003(4) 0.013(3)
C26 0.055(5) 0.013(3) 0.065(6) 0.001(4) -0.003(5) 0.001(3)
C3 0.048(5) 0.052(5) 0.060(6) 0.033(5) 0.022(4) 0.006(4)
C5 0.053(5) 0.033(4) 0.065(6) 0.027(4) 0.026(5) 0.011(4)
C24 0.046(5) 0.032(4) 0.052(5) 0.016(4) -0.008(4) -0.005(4)
C22 0.039(4) 0.034(4) 0.048(5) 0.014(4) 0.010(4) 0.006(3)
C33 0.062(6) 0.059(6) 0.048(5) 0.024(5) 0.017(4) 0.040(5)
C25 0.053(5) 0.028(4) 0.067(6) 0.022(4) -0.011(5) -0.006(4)
C4 0.050(5) 0.034(5) 0.076(7) 0.032(5) 0.016(5) 0.001(4)
C32 0.077(7) 0.039(5) 0.053(6) 0.022(4) 0.011(5) 0.029(5)
C64 0.057(6) 0.099(9) 0.025(5) -0.015(5) 0.015(4) -0.035(6)
C57 0.049(6) 0.043(5) 0.089(8) 0.032(6) -0.019(5) -0.003(4)
C63 0.096(12) 0.162(18) 0.081(11) 0.048(11) -0.004(9) -0.029(12)

loop_
_atom_type_symbol
_atom_type_description
_atom_type_scat_dispersion_real
_atom_type_scat_dispersion_imag
_atom_type_scat_source
C C 0.0181 0.0091 'International Tables Vol C Tables 4.2.6.8 and 6.1.1.4'
H H 0.0000 0.0000 'International Tables Vol C Tables 4.2.6.8 and 6.1.1.4'
Dy Dy -9.8046 9.8477 'International Tables Vol C Tables 4.2.6.8 and 6.1.1.4'
N N 0.0311 0.0180 'International Tables Vol C Tables 4.2.6.8 and 6.1.1.4'
O O 0.0492 0.0322 'International Tables Vol C Tables 4.2.6.8 and 6.1.1.4'

loop_
_geom_angle_atom_site_label_1
_geom_angle_atom_site_label_2
_geom_angle_atom_site_label_3
_geom_angle
_geom_angle_site_symmetry_1
_geom_angle_site_symmetry_3
_geom_angle_publ_flag
O2 Dy2 Dy5 87.27(11) . . ?
O2 Dy2 O13 59.37(14) . . ?
O2 Dy2 O14 108.63(15) . . ?
O2 Dy2 N3 62.34(16) . . ?
O2 Dy2 N4 124.00(17) . . ?
O2 Dy2 C62 83.98(16) . . ?
O21 Dy2 Dy5 37.45(10) . . ?
O21 Dy2 O2 84.58(15) . . ?
O21 Dy2 O3 96.14(15) . . ?
O21 Dy2 O13 72.73(14) . . ?
O21 Dy2 O14 74.21(15) . . ?
O21 Dy2 N3 128.44(17) . . ?
O21 Dy2 N4 137.11(17) . . ?
O21 Dy2 C62 72.83(15) . . ?
O3 Dy2 Dy5 100.09(11) . . ?
O3 Dy2 O2 168.84(15) . . ?
O3 Dy2 O13 110.15(14) . . ?
O3 Dy2 O14 61.17(14) . . ?
O3 Dy2 N3 123.92(16) . . ?
O3 Dy2 N4 62.12(16) . . ?
O3 Dy2 C62 85.59(16) . . ?
O20 Dy2 Dy5 32.62(13) . . ?
O20 Dy2 O2 97.67(19) . . ?
O20 Dy2 O21 69.52(16) . . ?
O20 Dy2 O3 92.99(19) . . ?
O20 Dy2 O13 137.39(17) . . ?
O20 Dy2 O14 132.39(17) . . ?
O20 Dy2 O19 146.26(18) . . ?
O20 Dy2 N3 76.70(18) . . ?
O20 Dy2 N4 74.97(19) . . ?
O20 Dy2 C62 141.94(17) . . ?
O13 Dy2 Dy5 106.12(10) . . ?
O13 Dy2 C62 24.61(16) . . ?
O14 Dy2 Dy5 108.64(11) . . ?
O14 Dy2 O13 49.29(14) . . ?
O14 Dy2 N3 150.79(16) . . ?
O14 Dy2 N4 116.79(17) . . ?
O14 Dy2 C62 24.72(16) . . ?
O19 Dy2 Dy5 175.28(12) . . ?
O19 Dy2 O2 88.59(16) . . ?
O19 Dy2 O21 144.22(16) . . ?
O19 Dy2 O3 84.34(17) . . ?
O19 Dy2 O13 73.60(16) . . ?
O19 Dy2 O14 74.88(16) . . ?
O19 Dy2 N3 77.10(18) . . ?
O19 Dy2 N4 74.12(18) . . ?
O19 Dy2 C62 71.54(17) . . ?
N3 Dy2 Dy5 98.93(13) . . ?
N3 Dy2 O13 114.14(16) . . ?
N3 Dy2 N4 61.96(18) . . ?
N3 Dy2 C62 134.13(17) . . ?
N4 Dy2 Dy5 106.42(13) . . ?
N4 Dy2 O13 147.41(17) . . ?
N4 Dy2 C62 134.59(18) . . ?
C62 Dy2 Dy5 110.25(12) . . ?
Dy5 Dy4 Dy3 99.975(12) . . ?
O7 Dy4 Dy3 132.03(12) . . ?
O7 Dy4 Dy5 36.11(12) . . ?
O7 Dy4 O6 164.56(17) . . ?
O7 Dy4 O21 70.74(16) . . ?
O7 Dy4 O22 84.14(17) . . ?
O7 Dy4 O17 98.22(17) . . ?
O7 Dy4 N9 126.91(18) . . ?
O7 Dy4 N10 63.59(17) . . ?
O6 Dy4 Dy3 34.47(12) . . ?
O6 Dy4 Dy5 134.06(12) . . ?
O6 Dy4 O21 105.56(16) . . ?
O6 Dy4 O22 88.13(17) . . ?
O6 Dy4 O17 66.59(16) . . ?
O6 Dy4 N9 64.02(17) . . ?
O6 Dy4 N10 127.03(17) . . ?
O21 Dy4 Dy3 78.71(11) . . ?
O21 Dy4 Dy5 38.10(10) . . ?
O21 Dy4 O17 72.96(16) . . ?
O21 Dy4 N9 148.41(16) . . ?
O21 Dy4 N10 122.91(17) . . ?
O22 Dy4 Dy3 90.51(13) . . ?
O22 Dy4 Dy5 101.25(11) . . ?
O22 Dy4 O21 132.41(16) . . ?
O22 Dy4 O17 71.49(17) . . ?
O22 Dy4 N9 78.65(17) . . ?
O22 Dy4 N10 75.20(18) . . ?
O16 Dy4 Dy3 105.09(14) . . ?
O16 Dy4 Dy5 102.19(13) . . ?
O16 Dy4 O7 103.46(19) . . ?
O16 Dy4 O6 90.02(18) . . ?
O16 Dy4 O21 77.72(16) . . ?
O16 Dy4 O22 148.97(18) . . ?
O16 Dy4 O17 134.99(18) . . ?
O16 Dy4 N9 72.76(18) . . ?
O16 Dy4 N10 81.37(19) . . ?
O17 Dy4 Dy3 36.33(11) . . ?
O17 Dy4 Dy5 74.04(11) . . ?
O17 Dy4 N9 122.15(17) . . ?
O17 Dy4 N10 143.52(17) . . ?
N9 Dy4 Dy3 98.19(13) . . ?
N9 Dy4 Dy5 161.84(13) . . ?
N10 Dy4 Dy3 158.37(13) . . ?
N10 Dy4 Dy5 98.71(13) . . ?
N10 Dy4 N9 63.51(18) . . ?
O6 Dy3 Dy4 34.00(11) . . ?
O6 Dy3 O3 123.80(16) . . ?
O6 Dy3 O17 66.25(16) . . ?
O6 Dy3 N6 150.19(19) . . ?
O6 Dy3 N7 62.98(17) . . ?
O3 Dy3 Dy4 92.26(11) . . ?
O3 Dy3 O17 73.43(16) . . ?
O3 Dy3 N6 64.95(18) . . ?
O3 Dy3 N7 151.58(18) . . ?
O14 Dy3 Dy4 66.94(12) . . ?
O14 Dy3 O6 75.16(17) . . ?
O14 Dy3 O3 65.32(16) . . ?
O14 Dy3 O17 87.41(17) . . ?
O14 Dy3 N6 127.68(19) . . ?
O14 Dy3 N7 93.63(18) . . ?
O17 Dy3 Dy4 36.43(11) . . ?
O17 Dy3 N6 93.36(19) . . ?
O17 Dy3 N7 126.98(17) . . ?
O5 Dy3 Dy4 149.32(14) . . ?
O5 Dy3 O6 128.87(18) . . ?
O5 Dy3 O3 86.51(17) . . ?
O5 Dy3 O14 84.93(18) . . ?
O5 Dy3 O17 159.92(17) . . ?
O5 Dy3 N6 76.9(2) . . ?
O5 Dy3 N7 72.13(19) . . ?
O4 Dy3 Dy4 98.75(14) . . ?
O4 Dy3 O6 85.55(18) . . ?
O4 Dy3 O3 130.97(18) . . ?
O4 Dy3 O14 160.41(18) . . ?
O4 Dy3 O17 87.94(18) . . ?
O4 Dy3 O5 105.12(19) . . ?
O4 Dy3 N6 71.6(2) . . ?
O4 Dy3 N7 74.17(19) . . ?
N6 Dy3 Dy4 129.79(15) . . ?
N6 Dy3 N7 125.0(2) . . ?
N7 Dy3 Dy4 96.75(14) . . ?
O2 Dy1 O11 79.49(17) . . ?
O2 Dy1 O12 117.96(17) . . ?
O2 Dy1 N1 65.14(17) . . ?
O2 Dy1 C60 98.71(17) . . ?
O1 Dy1 O2 137.86(17) . . ?
O1 Dy1 O13 157.84(18) . . ?
O1 Dy1 O15 81.31(18) . . ?
O1 Dy1 O11 95.3(2) . . ?
O1 Dy1 O9 95.2(2) . . ?
O1 Dy1 O12 87.9(2) . . ?
O1 Dy1 N1 73.14(19) . . ?
O1 Dy1 C60 92.5(2) . . ?
O13 Dy1 O2 64.00(15) . . ?
O13 Dy1 O11 84.61(17) . . ?
O13 Dy1 O12 74.61(17) . . ?
O13 Dy1 N1 127.53(18) . . ?
O13 Dy1 C60 77.85(18) . . ?
O15 Dy1 O2 134.10(16) . . ?
O15 Dy1 O13 81.48(17) . . ?
O15 Dy1 O11 128.45(17) . . ?
O15 Dy1 O12 76.90(17) . . ?
O15 Dy1 N1 147.66(19) . . ?
O15 Dy1 C60 102.69(18) . . ?
O11 Dy1 O12 51.55(17) . . ?
O11 Dy1 C60 25.77(18) . . ?
O9 Dy1 O2 76.27(17) . . ?
O9 Dy1 O13 94.59(17) . . ?
O9 Dy1 O15 77.45(17) . . ?
O9 Dy1 O11 153.31(18) . . ?
O9 Dy1 O12 153.37(18) . . ?
O9 Dy1 N1 85.33(19) . . ?
O9 Dy1 C60 172.27(19) . . ?
O12 Dy1 C60 25.80(18) . . ?
N1 Dy1 O11 74.39(19) . . ?
N1 Dy1 O12 120.69(19) . . ?
N1 Dy1 C60 98.0(2) . . ?
Dy4 Dy5 Dy2 72.101(11) . . ?
O7 Dy5 Dy2 106.54(11) . . ?
O7 Dy5 Dy4 35.34(11) . . ?
O7 Dy5 O21 70.12(16) . . ?
O7 Dy5 O18 73.10(18) . . ?
O7 Dy5 O10 76.6(2) . . ?
O7 Dy5 N12 62.25(17) . . ?
O7 Dy5 O23 142.2(3) . . ?
O21 Dy5 Dy2 37.16(11) . . ?
O21 Dy5 Dy4 38.19(11) . . ?
O21 Dy5 N12 130.10(17) . . ?
O21 Dy5 O23 114.3(3) . . ?
O8 Dy5 Dy2 122.38(14) . . ?
O8 Dy5 Dy4 138.63(17) . . ?
O8 Dy5 O7 120.63(19) . . ?
O8 Dy5 O21 153.48(19) . . ?
O8 Dy5 O20 90.59(19) . . ?
O8 Dy5 O18 82.2(2) . . ?
O8 Dy5 O10 124.1(2) . . ?
O8 Dy5 N12 70.97(19) . . ?
O8 Dy5 O23 73.3(3) . . ?
O20 Dy5 Dy2 32.18(12) . . ?
O20 Dy5 Dy4 99.44(12) . . ?
O20 Dy5 O7 134.69(17) . . ?
O20 Dy5 O21 68.80(16) . . ?
O20 Dy5 O18 80.55(19) . . ?
O20 Dy5 O10 114.3(2) . . ?
O20 Dy5 N12 161.05(18) . . ?
O20 Dy5 O23 74.2(2) . . ?
O18 Dy5 Dy2 81.77(12) . . ?
O18 Dy5 Dy4 60.42(12) . . ?
O18 Dy5 O21 78.15(16) . . ?
O18 Dy5 N12 100.60(18) . . ?
O18 Dy5 O23 144.2(3) . . ?
O10 Dy5 Dy2 96.12(15) . . ?
O10 Dy5 Dy4 87.99(15) . . ?
O10 Dy5 O21 80.92(18) . . ?
O10 Dy5 O18 147.6(2) . . ?
O10 Dy5 N12 74.7(2) . . ?
O10 Dy5 O23 67.7(3) . . ?
N12 Dy5 Dy2 166.62(13) . . ?
N12 Dy5 Dy4 97.45(13) . . ?
O23 Dy5 Dy2 89.7(2) . . ?
O23 Dy5 Dy4 148.1(2) . . ?
O23 Dy5 N12 95.6(2) . . ?
Dy4 O7 Dy5 108.5(2) . . ?
C49 O7 Dy4 128.0(4) . . ?
C49 O7 Dy5 122.2(4) . . ?
Dy1 O2 Dy2 118.42(18) . . ?
C8 O2 Dy2 125.5(4) . . ?
C8 O2 Dy1 115.7(4) . . ?
Dy4 O6 Dy3 111.53(18) . . ?
C36 O6 Dy4 126.2(4) . . ?
C36 O6 Dy3 122.3(4) . . ?
Dy2 O21 Dy4 137.5(2) . . ?
Dy2 O21 Dy5 105.40(17) . . ?
Dy2 O21 H21 95.0(16) . . ?
Dy4 O21 H21 99(4) . . ?
Dy5 O21 Dy4 103.71(16) . . ?
Dy5 O21 H21 116(6) . . ?
C56 O8 Dy5 131.9(5) . . ?
Dy3 O3 Dy2 115.39(18) . . ?
C21 O3 Dy2 126.4(4) . . ?
C21 O3 Dy3 118.0(4) . . ?
Dy2 O20 Dy5 115.2(2) . . ?
Dy2 O20 H20 126(9) . . ?
Dy5 O20 H20 118(9) . . ?
C1 O1 Dy1 143.5(5) . . ?
C66 O18 Dy5 143.5(5) . . ?
Dy1 O13 Dy2 112.51(17) . . ?
C62 O13 Dy2 94.4(4) . . ?
C62 O13 Dy1 147.8(4) . . ?
Dy4 O22 H22A 109.8 . . ?
Dy4 O22 H22B 109.7 . . ?
H22A O22 H22B 104.2 . . ?
C64 O16 Dy4 167.3(8) . . ?
Dy3 O14 Dy2 111.45(17) . . ?
C62 O14 Dy2 97.4(4) . . ?
C62 O14 Dy3 149.4(4) . . ?
Dy3 O17 Dy4 107.23(17) . . ?
C66 O17 Dy4 115.0(4) . . ?
C66 O17 Dy3 137.5(4) . . ?
C64 O15 Dy1 127.9(6) . . ?
C60 O11 Dy1 93.5(4) . . ?
Dy2 O19 H19 120.1(15) . . ?
C67 O19 Dy2 130.3(5) . . ?
C67 O19 H19 109.4(15) . . ?
C58 O10 Dy5 140.0(6) . . ?
C37 N9 Dy4 119.7(5) . . ?
C37 N9 C41 118.9(6) . . ?
C41 N9 Dy4 120.8(4) . . ?
C29 O5 Dy3 121.1(4) . . ?
C58 O9 Dy1 149.0(5) . . ?
C28 O4 Dy3 133.8(5) . . ?
C60 O12 Dy1 92.4(4) . . ?
N2 N1 Dy1 117.5(4) . . ?
C7 N1 Dy1 131.8(5) . . ?
C7 N1 N2 110.1(6) . . ?
N5 N6 Dy3 117.7(4) . . ?
C22 N6 Dy3 129.0(6) . . ?
C22 N6 N5 112.0(7) . . ?
C36 N8 N7 110.4(5) . . ?
N11 N12 Dy5 117.6(4) . . ?
C50 N12 Dy5 128.7(5) . . ?
C50 N12 N11 112.8(6) . . ?
C8 N2 N1 112.1(6) . . ?
C49 N11 N12 110.9(5) . . ?
C21 N5 N6 110.7(6) . . ?
C9 N3 Dy2 120.0(4) . . ?
C9 N3 C13 117.7(6) . . ?
C13 N3 Dy2 122.0(4) . . ?
N8 N7 Dy3 119.7(4) . . ?
C35 N7 Dy3 123.9(5) . . ?
C35 N7 N8 114.1(6) . . ?
O6 C36 C37 115.6(6) . . ?
N8 C36 O6 124.0(6) . . ?
N8 C36 C37 120.3(6) . . ?
C48 C47 H47 120.6 . . ?
C48 C47 C46 118.9(7) . . ?
C46 C47 H47 120.6 . . ?
O5 C29 C30 119.9(7) . . ?
O5 C29 C34 121.1(7) . . ?
C30 C29 C34 118.9(7) . . ?
C20 N4 Dy2 120.8(5) . . ?
C20 N4 C14 118.1(6) . . ?
C14 N4 Dy2 121.0(5) . . ?
O13 C62 Dy2 61.0(3) . . ?
O13 C62 O14 118.8(6) . . ?
O13 C62 C61 120.8(6) . . ?
O14 C62 Dy2 57.9(3) . . ?
O14 C62 C61 120.4(6) . . ?
C61 C62 Dy2 174.0(5) . . ?
O7 C49 C48 115.3(6) . . ?
N11 C49 O7 122.8(6) . . ?
N11 C49 C48 121.8(6) . . ?
C42 N10 Dy4 121.3(5) . . ?
C48 N10 Dy4 120.9(4) . . ?
C48 N10 C42 117.6(6) . . ?
H24A O24 H24B 104.4 . . ?
O2 C8 C9 116.9(6) . . ?
N2 C8 O2 126.6(7) . . ?
N2 C8 C9 116.6(6) . . ?
O11 C60 Dy1 60.7(4) . . ?
O11 C60 O12 122.4(6) . . ?
O11 C60 C59 119.3(6) . . ?
O12 C60 Dy1 61.8(4) . . ?
O12 C60 C59 118.2(7) . . ?
C59 C60 Dy1 175.8(6) . . ?
N4 C20 C21 113.4(6) . . ?
N4 C20 C19 123.0(7) . . ?
C19 C20 C21 123.6(7) . . ?
N4 C14 C13 118.7(6) . . ?
N4 C14 C15 122.9(7) . . ?
C15 C14 C13 118.4(6) . . ?
C60 C59 H59A 109.5 . . ?
C60 C59 H59B 109.5 . . ?
C60 C59 H59C 109.5 . . ?
H59A C59 H59B 109.5 . . ?
H59A C59 H59C 109.5 . . ?
H59B C59 H59C 109.5 . . ?
C56 C51 C50 123.1(6) . . ?
C56 C51 C52 121.0(7) . . ?
C52 C51 C50 115.7(7) . . ?
C9 C10 H10 120.6 . . ?
C11 C10 H10 120.6 . . ?
C11 C10 C9 118.7(7) . . ?
N10 C42 C43 123.3(6) . . ?
N10 C42 C41 116.2(6) . . ?
C43 C42 C41 120.4(6) . . ?
H25A O25 H25B 104.5 . . ?
C47 C48 C49 125.0(6) . . ?
N10 C48 C47 123.3(6) . . ?
N10 C48 C49 111.7(6) . . ?
O3 C21 N5 127.1(7) . . ?
O3 C21 C20 117.1(6) . . ?
N5 C21 C20 115.8(7) . . ?
C40 C45 H45 119.4 . . ?
C44 C45 H45 119.4 . . ?
C44 C45 C40 121.2(6) . . ?
Dy5 O23 H23A 127.5 . . ?
Dy5 O23 H23B 127.8 . . ?
H23A O23 H23B 104.7 . . ?
C45 C40 C39 123.8(6) . . ?
C41 C40 C45 119.5(6) . . ?
C41 C40 C39 116.8(6) . . ?
C45 C44 H44 119.5 . . ?
C45 C44 C43 121.1(7) . . ?
C43 C44 H44 119.5 . . ?
N7 C35 H35 117.5 . . ?
N7 C35 C34 125.0(7) . . ?
C34 C35 H35 117.5 . . ?
O10 C58 O9 124.1(7) . . ?
O10 C58 C57 118.6(7) . . ?
O9 C58 C57 117.2(7) . . ?
N9 C37 C36 113.5(6) . . ?
N9 C37 C38 121.8(7) . . ?
C38 C37 C36 124.6(6) . . ?
C42 C43 C44 118.5(7) . . ?
C42 C43 C46 117.6(6) . . ?
C46 C43 C44 123.9(7) . . ?
N9 C41 C42 117.2(6) . . ?
N9 C41 C40 123.4(6) . . ?
C40 C41 C42 119.3(6) . . ?
N3 C9 C8 114.7(6) . . ?
N3 C9 C10 122.5(7) . . ?
C10 C9 C8 122.7(7) . . ?
C37 C38 H38 120.3 . . ?
C39 C38 C37 119.3(7) . . ?
C39 C38 H38 120.3 . . ?
N12 C50 C51 123.7(7) . . ?
N12 C50 H50 118.2 . . ?
C51 C50 H50 118.2 . . ?
C20 C19 H19A 120.5 . . ?
C18 C19 C20 119.0(8) . . ?
C18 C19 H19A 120.5 . . ?
O18 C66 O17 123.2(7) . . ?
O18 C66 C65 120.6(6) . . ?
O17 C66 C65 115.9(7) . . ?
C66 C65 H65A 109.5 . . ?
C66 C65 H65B 109.5 . . ?
C66 C65 H65C 109.5 . . ?
H65A C65 H65B 109.5 . . ?
H65A C65 H65C 109.5 . . ?
H65B C65 H65C 109.5 . . ?
C47 C46 C43 119.2(7) . . ?
C47 C46 H46 120.4 . . ?
C43 C46 H46 120.4 . . ?
O8 C56 C51 123.5(6) . . ?
O8 C56 C55 119.4(7) . . ?
C51 C56 C55 117.1(7) . . ?
N3 C13 C14 115.9(6) . . ?
N3 C13 C12 123.1(7) . . ?
C12 C13 C14 121.1(7) . . ?
C29 C30 H30 119.5 . . ?
C31 C30 C29 120.9(8) . . ?
C31 C30 H30 119.5 . . ?
C56 C55 H55 119.2 . . ?
C54 C55 C56 121.6(9) . . ?
C54 C55 H55 119.2 . . ?
C62 C61 H61A 109.5 . . ?
C62 C61 H61B 109.5 . . ?
C62 C61 H61C 109.5 . . ?
H61A C61 H61B 109.5 . . ?
H61A C61 H61C 109.5 . . ?
H61B C61 H61C 109.5 . . ?
C13 C12 C17 119.5(7) . . ?
C13 C12 C11 117.7(7) . . ?
C11 C12 C17 122.8(7) . . ?
O1 C1 C6 121.6(7) . . ?
O1 C1 C2 121.7(7) . . ?
C2 C1 C6 116.7(7) . . ?
C1 C6 C7 123.0(7) . . ?
C5 C6 C1 119.3(7) . . ?
C5 C6 C7 117.7(7) . . ?
C40 C39 H39 120.1 . . ?
C38 C39 C40 119.7(6) . . ?
C38 C39 H39 120.1 . . ?
O4 C28 C23 121.2(7) . . ?
O4 C28 C27 120.3(8) . . ?
C23 C28 C27 118.5(7) . . ?
C17 C16 H16 119.5 . . ?
C17 C16 C15 120.9(7) . . ?
C15 C16 H16 119.5 . . ?
C28 C23 C24 119.4(8) . . ?
C28 C23 C22 124.3(7) . . ?
C22 C23 C24 116.3(8) . . ?
C12 C17 H17 119.7 . . ?
C16 C17 C12 120.5(8) . . ?
C16 C17 H17 119.7 . . ?
C51 C52 H52 120.0 . . ?
C53 C52 C51 120.0(8) . . ?
C53 C52 H52 120.0 . . ?
C1 C2 H2 119.1 . . ?
C3 C2 C1 121.7(9) . . ?
C3 C2 H2 119.1 . . ?
C55 C54 H54 119.6 . . ?
C55 C54 C53 120.7(8) . . ?
C53 C54 H54 119.6 . . ?
N1 C7 C6 125.3(7) . . ?
N1 C7 H7 117.4 . . ?
C6 C7 H7 117.4 . . ?
C29 C34 C35 124.0(7) . . ?
C33 C34 C29 118.4(7) . . ?
C33 C34 C35 117.4(7) . . ?
C10 C11 C12 120.3(7) . . ?
C10 C11 H11 119.9 . . ?
C12 C11 H11 119.9 . . ?
C14 C15 C16 119.6(7) . . ?
C18 C15 C14 117.3(7) . . ?
C18 C15 C16 123.1(7) . . ?
C30 C31 H31 119.8 . . ?
C30 C31 C32 120.3(8) . . ?
C32 C31 H31 119.8 . . ?
C28 C27 H27 120.2 . . ?
C26 C27 C28 119.6(9) . . ?
C26 C27 H27 120.2 . . ?
C19 C18 C15 119.7(8) . . ?
C19 C18 H18 120.1 . . ?
C15 C18 H18 120.1 . . ?
O19 C67 H67A 109.5 . . ?
O19 C67 H67B 109.5 . . ?
O19 C67 H67C 109.5 . . ?
H67A C67 H67B 109.5 . . ?
H67A C67 H67C 109.5 . . ?
H67B C67 H67C 109.5 . . ?
C52 C53 C54 119.4(8) . . ?
C52 C53 H53 120.3 . . ?
C54 C53 H53 120.3 . . ?
C27 C26 H26 118.3 . . ?
C27 C26 C25 123.5(8) . . ?
C25 C26 H26 118.3 . . ?
C2 C3 H3 119.4 . . ?
C2 C3 C4 121.3(8) . . ?
C4 C3 H3 119.4 . . ?
C6 C5 H5 118.6 . . ?
C4 C5 C6 122.8(9) . . ?
C4 C5 H5 118.6 . . ?
C23 C24 H24 119.4 . . ?
C25 C24 C23 121.1(9) . . ?
C25 C24 H24 119.4 . . ?
N6 C22 C23 125.2(8) . . ?
N6 C22 H22 117.4 . . ?
C23 C22 H22 117.4 . . ?
C34 C33 H33 118.8 . . ?
C32 C33 C34 122.4(9) . . ?
C32 C33 H33 118.8 . . ?
C26 C25 C24 118.0(8) . . ?
C26 C25 H25 121.0 . . ?
C24 C25 H25 121.0 . . ?
C3 C4 H4 120.9 . . ?
C5 C4 C3 118.1(8) . . ?
C5 C4 H4 120.9 . . ?
C31 C32 H32 120.5 . . ?
C33 C32 C31 119.1(8) . . ?
C33 C32 H32 120.5 . . ?
O16 C64 C63 114.6(10) . . ?
O15 C64 O16 129.0(9) . . ?
O15 C64 C63 112.7(10) . . ?
C58 C57 H57A 109.5 . . ?
C58 C57 H57B 109.5 . . ?
C58 C57 H57C 109.5 . . ?
H57A C57 H57B 109.5 . . ?
H57A C57 H57C 109.5 . . ?
H57B C57 H57C 109.5 . . ?
C64 C63 H63A 109.5 . . ?
C64 C63 H63B 109.5 . . ?
C64 C63 H63C 109.5 . . ?
H63A C63 H63B 109.5 . . ?
H63A C63 H63C 109.5 . . ?
H63B C63 H63C 109.5 . . ?

loop_
_geom_bond_atom_site_label_1
_geom_bond_atom_site_label_2
_geom_bond_distance
_geom_bond_site_symmetry_2
_geom_bond_publ_flag
Dy2 Dy5 3.8123(5) . ?
Dy2 O2 2.444(5) . ?
Dy2 O21 2.388(5) . ?
Dy2 O3 2.438(5) . ?
Dy2 O20 2.244(5) . ?
Dy2 O13 2.647(5) . ?
Dy2 O14 2.578(5) . ?
Dy2 O19 2.369(5) . ?
Dy2 N3 2.595(6) . ?
Dy2 N4 2.606(6) . ?
Dy2 C62 3.018(6) . ?
Dy4 Dy3 3.8836(6) . ?
Dy4 Dy5 3.7856(5) . ?
Dy4 O7 2.310(5) . ?
Dy4 O6 2.335(5) . ?
Dy4 O21 2.409(4) . ?
Dy4 O22 2.368(5) . ?
Dy4 O16 2.249(5) . ?
Dy4 O17 2.415(5) . ?
Dy4 N9 2.517(5) . ?
Dy4 N10 2.509(6) . ?
Dy3 O6 2.363(5) . ?
Dy3 O3 2.383(4) . ?
Dy3 O14 2.351(4) . ?
Dy3 O17 2.409(5) . ?
Dy3 O5 2.244(5) . ?
Dy3 O4 2.236(5) . ?
Dy3 N6 2.484(6) . ?
Dy3 N7 2.507(6) . ?
Dy1 O2 2.408(5) . ?
Dy1 O1 2.198(5) . ?
Dy1 O13 2.361(4) . ?
Dy1 O15 2.331(5) . ?
Dy1 O11 2.459(5) . ?
Dy1 O9 2.291(5) . ?
Dy1 O12 2.482(5) . ?
Dy1 N1 2.450(6) . ?
Dy1 C60 2.814(6) . ?
Dy5 O7 2.353(5) . ?
Dy5 O21 2.404(4) . ?
Dy5 O8 2.234(5) . ?
Dy5 O20 2.271(5) . ?
Dy5 O18 2.370(5) . ?
Dy5 O10 2.367(6) . ?
Dy5 N12 2.523(6) . ?
Dy5 O23 2.454(7) . ?
O7 C49 1.310(8) . ?
O2 C8 1.305(8) . ?
O6 C36 1.312(8) . ?
O21 H21 0.831(14) . ?
O8 C56 1.330(9) . ?
O3 C21 1.298(9) . ?
O20 H20 0.82(2) . ?
O1 C1 1.301(9) . ?
O18 C66 1.231(9) . ?
O13 C62 1.261(8) . ?
O22 H22A 0.8571 . ?
O22 H22B 0.8579 . ?
O16 C64 1.240(11) . ?
O14 C62 1.272(8) . ?
O17 C66 1.296(8) . ?
O15 C64 1.213(11) . ?
O11 C60 1.226(9) . ?
O19 H19 0.853(9) . ?
O19 C67 1.426(9) . ?
O10 C58 1.231(10) . ?
N9 C37 1.334(9) . ?
N9 C41 1.341(9) . ?
O5 C29 1.334(9) . ?
O9 C58 1.262(9) . ?
O4 C28 1.328(9) . ?
O12 C60 1.226(8) . ?
N1 N2 1.402(8) . ?
N1 C7 1.303(9) . ?
N6 N5 1.420(9) . ?
N6 C22 1.297(10) . ?
N8 N7 1.414(8) . ?
N8 C36 1.309(9) . ?
N12 N11 1.413(8) . ?
N12 C50 1.288(9) . ?
N2 C8 1.297(9) . ?
N11 C49 1.302(9) . ?
N5 C21 1.314(10) . ?
N3 C9 1.330(9) . ?
N3 C13 1.371(9) . ?
N7 C35 1.285(10) . ?
C36 C37 1.476(10) . ?
C47 H47 0.9300 . ?
C47 C48 1.386(10) . ?
C47 C46 1.393(10) . ?
C29 C30 1.391(11) . ?
C29 C34 1.416(10) . ?
N4 C20 1.332(10) . ?
N4 C14 1.349(9) . ?
C62 C61 1.493(9) . ?
C49 C48 1.480(9) . ?
N10 C42 1.355(9) . ?
N10 C48 1.347(9) . ?
O24 H24A 0.8499 . ?
O24 H24B 0.8508 . ?
C8 C9 1.464(10) . ?
C60 C59 1.366(8) . ?
C20 C21 1.485(10) . ?
C20 C19 1.403(11) . ?
C14 C13 1.430(10) . ?
C14 C15 1.421(10) . ?
C59 H59A 0.9600 . ?
C59 H59B 0.9600 . ?
C59 H59C 0.9600 . ?
C51 C50 1.460(10) . ?
C51 C56 1.404(11) . ?
C51 C52 1.417(10) . ?
C10 H10 0.9300 . ?
C10 C9 1.429(10) . ?
C10 C11 1.360(11) . ?
C42 C43 1.399(10) . ?
C42 C41 1.433(10) . ?
O25 H25A 0.8501 . ?
O25 H25B 0.8502 . ?
C45 H45 0.9300 . ?
C45 C40 1.420(10) . ?
C45 C44 1.353(11) . ?
O23 H23A 0.9706 . ?
O23 H23B 0.9708 . ?
C40 C41 1.407(9) . ?
C40 C39 1.421(10) . ?
C44 H44 0.9300 . ?
C44 C43 1.440(9) . ?
C35 H35 0.9300 . ?
C35 C34 1.434(11) . ?
C58 C57 1.505(12) . ?
C37 C38 1.422(10) . ?
C43 C46 1.407(10) . ?
C38 H38 0.9300 . ?
C38 C39 1.359(11) . ?
C50 H50 0.9300 . ?
C19 H19A 0.9300 . ?
C19 C18 1.375(12) . ?
C66 C65 1.524(11) . ?
C65 H65A 0.9600 . ?
C65 H65B 0.9600 . ?
C65 H65C 0.9600 . ?
C46 H46 0.9300 . ?
C56 C55 1.413(11) . ?
C13 C12 1.398(10) . ?
C30 H30 0.9300 . ?
C30 C31 1.380(11) . ?
C55 H55 0.9300 . ?
C55 C54 1.376(12) . ?
C61 H61A 0.9600 . ?
C61 H61B 0.9600 . ?
C61 H61C 0.9600 . ?
C12 C17 1.431(11) . ?
C12 C11 1.400(12) . ?
C1 C6 1.436(11) . ?
C1 C2 1.402(11) . ?
C6 C7 1.451(11) . ?
C6 C5 1.400(11) . ?
C39 H39 0.9300 . ?
C28 C23 1.414(12) . ?
C28 C27 1.420(11) . ?
C16 H16 0.9300 . ?
C16 C17 1.361(13) . ?
C16 C15 1.437(11) . ?
C23 C24 1.428(11) . ?
C23 C22 1.421(12) . ?
C17 H17 0.9300 . ?
C52 H52 0.9300 . ?
C52 C53 1.380(11) . ?
C2 H2 0.9300 . ?
C2 C3 1.382(12) . ?
C54 H54 0.9300 . ?
C54 C53 1.396(14) . ?
C7 H7 0.9300 . ?
C34 C33 1.400(12) . ?
C11 H11 0.9300 . ?
C15 C18 1.395(12) . ?
C31 H31 0.9300 . ?
C31 C32 1.399(13) . ?
C27 H27 0.9300 . ?
C27 C26 1.371(12) . ?
C18 H18 0.9300 . ?
C67 H67A 0.9600 . ?
C67 H67B 0.9600 . ?
C67 H67C 0.9600 . ?
C53 H53 0.9300 . ?
C26 H26 0.9300 . ?
C26 C25 1.383(15) . ?
C3 H3 0.9300 . ?
C3 C4 1.392(14) . ?
C5 H5 0.9300 . ?
C5 C4 1.360(13) . ?
C24 H24 0.9300 . ?
C24 C25 1.384(14) . ?
C22 H22 0.9300 . ?
C33 H33 0.9300 . ?
C33 C32 1.356(13) . ?
C25 H25 0.9300 . ?
C4 H4 0.9300 . ?
C32 H32 0.9300 . ?
C64 C63 1.65(2) . ?
C57 H57A 0.9600 . ?
C57 H57B 0.9600 . ?
C57 H57C 0.9600 . ?
C63 H63A 0.9600 . ?
C63 H63B 0.9600 . ?
C63 H63C 0.9600 . ?

loop_
_geom_torsion_atom_site_label_1
_geom_torsion_atom_site_label_2
_geom_torsion_atom_site_label_3
_geom_torsion_atom_site_label_4
_geom_torsion
_geom_torsion_site_symmetry_1
_geom_torsion_site_symmetry_2
_geom_torsion_site_symmetry_3
_geom_torsion_site_symmetry_4
_geom_torsion_publ_flag
Dy2 O2 C8 N2 173.6(6) . . . . ?
Dy2 O2 C8 C9 -5.1(8) . . . . ?
Dy2 O3 C21 N5 -176.4(6) . . . . ?
Dy2 O3 C21 C20 2.4(9) . . . . ?
Dy2 O13 C62 O14 -4.5(6) . . . . ?
Dy2 O13 C62 C61 173.3(6) . . . . ?
Dy2 O14 C62 O13 4.7(6) . . . . ?
Dy2 O14 C62 C61 -173.2(6) . . . . ?
Dy2 N3 C9 C8 7.1(8) . . . . ?
Dy2 N3 C9 C10 -173.6(5) . . . . ?
Dy2 N3 C13 C14 -6.5(8) . . . . ?
Dy2 N3 C13 C12 172.8(6) . . . . ?
Dy2 N4 C20 C21 -4.3(9) . . . . ?
Dy2 N4 C20 C19 175.7(7) . . . . ?
Dy2 N4 C14 C13 3.9(9) . . . . ?
Dy2 N4 C14 C15 -173.8(6) . . . . ?
Dy4 O7 C49 N11 -177.4(5) . . . . ?
Dy4 O7 C49 C48 5.3(9) . . . . ?
Dy4 O6 C36 N8 -172.7(5) . . . . ?
Dy4 O6 C36 C37 9.0(9) . . . . ?
Dy4 O16 C64 O15 -136(2) . . . . ?
Dy4 O16 C64 C63 20(4) . . . . ?
Dy4 O17 C66 O18 34.9(8) . . . . ?
Dy4 O17 C66 C65 -138.9(6) . . . . ?
Dy4 N9 C37 C36 -6.3(8) . . . . ?
Dy4 N9 C37 C38 170.6(5) . . . . ?
Dy4 N9 C41 C42 10.3(7) . . . . ?
Dy4 N9 C41 C40 -169.6(5) . . . . ?
Dy4 N10 C42 C43 171.2(5) . . . . ?
Dy4 N10 C42 C41 -4.7(8) . . . . ?
Dy4 N10 C48 C47 -175.2(5) . . . . ?
Dy4 N10 C48 C49 5.4(7) . . . . ?
Dy3 O6 C36 N8 6.5(10) . . . . ?
Dy3 O6 C36 C37 -171.8(4) . . . . ?
Dy3 O3 C21 N5 9.4(10) . . . . ?
Dy3 O3 C21 C20 -171.8(5) . . . . ?
Dy3 O14 C62 Dy2 -160.7(9) . . . . ?
Dy3 O14 C62 O13 -156.1(6) . . . . ?
Dy3 O14 C62 C61 26.1(12) . . . . ?
Dy3 O17 C66 O18 -137.1(6) . . . . ?
Dy3 O17 C66 C65 49.0(9) . . . . ?
Dy3 O5 C29 C30 122.6(6) . . . . ?
Dy3 O5 C29 C34 -59.6(8) . . . . ?
Dy3 O4 C28 C23 -42.6(10) . . . . ?
Dy3 O4 C28 C27 139.8(6) . . . . ?
Dy3 N6 N5 C21 -10.1(8) . . . . ?
Dy3 N6 C22 C23 11.3(13) . . . . ?
Dy3 N7 C35 C34 10.8(11) . . . . ?
Dy1 O2 C8 N2 -13.2(9) . . . . ?
Dy1 O2 C8 C9 168.1(5) . . . . ?
Dy1 O1 C1 C6 -15.9(13) . . . . ?
Dy1 O1 C1 C2 164.3(7) . . . . ?
Dy1 O13 C62 Dy2 147.3(8) . . . . ?
Dy1 O13 C62 O14 142.8(6) . . . . ?
Dy1 O13 C62 C61 -39.3(11) . . . . ?
Dy1 O15 C64 O16 48(2) . . . . ?
Dy1 O15 C64 C63 -108.5(11) . . . . ?
Dy1 O11 C60 O12 -2.9(7) . . . . ?
Dy1 O11 C60 C59 175.2(6) . . . . ?
Dy1 O9 C58 O10 130.4(8) . . . . ?
Dy1 O9 C58 C57 -54.4(15) . . . . ?
Dy1 O12 C60 O11 2.8(7) . . . . ?
Dy1 O12 C60 C59 -175.2(6) . . . . ?
Dy1 N1 N2 C8 13.5(8) . . . . ?
Dy1 N1 C7 C6 -10.0(12) . . . . ?
Dy5 O7 C49 N11 16.9(9) . . . . ?
Dy5 O7 C49 C48 -160.4(4) . . . . ?
Dy5 O8 C56 C51 -42.9(11) . . . . ?
Dy5 O8 C56 C55 138.3(7) . . . . ?
Dy5 O18 C66 O17 23.3(12) . . . . ?
Dy5 O18 C66 C65 -163.1(6) . . . . ?
Dy5 O10 C58 O9 -11.3(15) . . . . ?
Dy5 O10 C58 C57 173.4(7) . . . . ?
Dy5 N12 N11 C49 -16.0(7) . . . . ?
Dy5 N12 C50 C51 14.0(10) . . . . ?
O7 C49 C48 C47 174.0(7) . . . . ?
O7 C49 C48 N10 -6.5(9) . . . . ?
O2 C8 C9 N3 -1.8(9) . . . . ?
O2 C8 C9 C10 178.9(7) . . . . ?
O6 C36 C37 N9 -1.0(9) . . . . ?
O6 C36 C37 C38 -177.8(7) . . . . ?
O8 C56 C55 C54 177.3(8) . . . . ?
O1 C1 C6 C7 2.5(12) . . . . ?
O1 C1 C6 C5 -178.4(8) . . . . ?
O1 C1 C2 C3 -179.9(9) . . . . ?
N9 C37 C38 C39 0.4(11) . . . . ?
O5 C29 C30 C31 178.2(7) . . . . ?
O5 C29 C34 C35 7.4(12) . . . . ?
O5 C29 C34 C33 -177.3(7) . . . . ?
O4 C28 C23 C24 -176.2(7) . . . . ?
O4 C28 C23 C22 3.3(12) . . . . ?
O4 C28 C27 C26 177.3(8) . . . . ?
N1 N2 C8 O2 -0.2(10) . . . . ?
N1 N2 C8 C9 178.5(6) . . . . ?
N6 N5 C21 O3 0.8(11) . . . . ?
N6 N5 C21 C20 -178.0(6) . . . . ?
N8 N7 C35 C34 173.3(7) . . . . ?
N8 C36 C37 N9 -179.3(7) . . . . ?
N8 C36 C37 C38 3.9(11) . . . . ?
N12 N11 C49 O7 0.6(9) . . . . ?
N12 N11 C49 C48 177.8(6) . . . . ?
N2 N1 C7 C6 179.4(7) . . . . ?
N2 C8 C9 N3 179.4(6) . . . . ?
N2 C8 C9 C10 0.1(11) . . . . ?
N11 N12 C50 C51 -176.8(6) . . . . ?
N11 C49 C48 C47 -3.3(11) . . . . ?
N11 C49 C48 N10 176.2(6) . . . . ?
N5 N6 C22 C23 177.9(8) . . . . ?
N3 C13 C12 C17 179.9(7) . . . . ?
N3 C13 C12 C11 0.9(11) . . . . ?
N7 N8 C36 O6 0.2(10) . . . . ?
N7 N8 C36 C37 178.4(6) . . . . ?
N7 C35 C34 C29 16.0(13) . . . . ?
N7 C35 C34 C33 -159.3(9) . . . . ?
C36 N8 N7 Dy3 -6.3(8) . . . . ?
C36 N8 N7 C35 -169.7(7) . . . . ?
C36 C37 C38 C39 177.0(7) . . . . ?
C29 C30 C31 C32 -1.0(13) . . . . ?
C29 C34 C33 C32 -0.8(14) . . . . ?
N4 C20 C21 O3 1.4(10) . . . . ?
N4 C20 C21 N5 -179.6(7) . . . . ?
N4 C20 C19 C18 -1.4(15) . . . . ?
N4 C14 C13 N3 1.6(10) . . . . ?
N4 C14 C13 C12 -177.7(7) . . . . ?
N4 C14 C15 C16 178.4(8) . . . . ?
N4 C14 C15 C18 -2.2(13) . . . . ?
N10 C42 C43 C44 -175.6(6) . . . . ?
N10 C42 C43 C46 5.3(10) . . . . ?
N10 C42 C41 N9 -3.7(9) . . . . ?
N10 C42 C41 C40 176.3(6) . . . . ?
C20 N4 C14 C13 179.6(7) . . . . ?
C20 N4 C14 C15 1.9(11) . . . . ?
C20 C19 C18 C15 1.0(17) . . . . ?
C14 N4 C20 C21 180.0(6) . . . . ?
C14 N4 C20 C19 0.0(12) . . . . ?
C14 C13 C12 C17 -0.8(12) . . . . ?
C14 C13 C12 C11 -179.9(7) . . . . ?
C14 C15 C18 C19 0.7(15) . . . . ?
C51 C56 C55 C54 -1.6(12) . . . . ?
C51 C52 C53 C54 2.8(12) . . . . ?
C42 N10 C48 C47 0.5(10) . . . . ?
C42 N10 C48 C49 -178.9(6) . . . . ?
C42 C43 C46 C47 -2.3(11) . . . . ?
C48 C47 C46 C43 -1.3(11) . . . . ?
C48 N10 C42 C43 -4.5(10) . . . . ?
C48 N10 C42 C41 179.6(6) . . . . ?
C21 C20 C19 C18 178.6(9) . . . . ?
C45 C40 C41 N9 179.3(6) . . . . ?
C45 C40 C41 C42 -0.6(9) . . . . ?
C45 C40 C39 C38 -179.6(7) . . . . ?
C45 C44 C43 C42 -0.2(11) . . . . ?
C45 C44 C43 C46 178.8(8) . . . . ?
C40 C45 C44 C43 -0.2(12) . . . . ?
C44 C45 C40 C41 0.6(10) . . . . ?
C44 C45 C40 C39 -177.9(7) . . . . ?
C44 C43 C46 C47 178.7(7) . . . . ?
C35 C34 C33 C32 174.8(9) . . . . ?
C37 N9 C41 C42 -178.6(6) . . . . ?
C37 N9 C41 C40 1.5(10) . . . . ?
C37 C38 C39 C40 -1.0(11) . . . . ?
C43 C42 C41 N9 -179.7(6) . . . . ?
C43 C42 C41 C40 0.2(9) . . . . ?
C41 N9 C37 C36 -177.5(6) . . . . ?
C41 N9 C37 C38 -0.6(10) . . . . ?
C41 C42 C43 C44 0.2(10) . . . . ?
C41 C42 C43 C46 -178.9(6) . . . . ?
C41 C40 C39 C38 1.8(10) . . . . ?
C9 N3 C13 C14 -180.0(6) . . . . ?
C9 N3 C13 C12 -0.7(10) . . . . ?
C9 C10 C11 C12 -0.1(12) . . . . ?
C50 N12 N11 C49 173.5(6) . . . . ?
C50 C51 C56 O8 -0.6(12) . . . . ?
C50 C51 C56 C55 178.2(7) . . . . ?
C50 C51 C52 C53 -179.2(7) . . . . ?
C19 C20 C21 O3 -178.5(8) . . . . ?
C19 C20 C21 N5 0.4(12) . . . . ?
C46 C47 C48 C49 -178.3(7) . . . . ?
C46 C47 C48 N10 2.3(11) . . . . ?
C56 C51 C50 N12 11.7(11) . . . . ?
C56 C51 C52 C53 -3.5(11) . . . . ?
C56 C55 C54 C53 1.0(14) . . . . ?
C13 N3 C9 C8 -179.2(6) . . . . ?
C13 N3 C9 C10 0.1(10) . . . . ?
C13 C14 C15 C16 0.6(12) . . . . ?
C13 C14 C15 C18 -179.9(8) . . . . ?
C13 C12 C17 C16 0.7(13) . . . . ?
C13 C12 C11 C10 -0.4(12) . . . . ?
C30 C29 C34 C35 -174.8(8) . . . . ?
C30 C29 C34 C33 0.5(11) . . . . ?
C30 C31 C32 C33 0.8(15) . . . . ?
C55 C54 C53 C52 -1.6(13) . . . . ?
C1 C6 C7 N1 8.8(12) . . . . ?
C1 C6 C5 C4 -1.5(14) . . . . ?
C1 C2 C3 C4 -2.0(15) . . . . ?
C6 C1 C2 C3 0.3(13) . . . . ?
C6 C5 C4 C3 -0.1(15) . . . . ?
C39 C40 C41 N9 -2.0(10) . . . . ?
C39 C40 C41 C42 178.0(6) . . . . ?
C28 C23 C24 C25 -0.8(13) . . . . ?
C28 C23 C22 N6 9.0(14) . . . . ?
C28 C27 C26 C25 -1.5(14) . . . . ?
C16 C15 C18 C19 -179.9(10) . . . . ?
C23 C28 C27 C26 -0.4(12) . . . . ?
C23 C24 C25 C26 -1.0(14) . . . . ?
C17 C12 C11 C10 -179.4(8) . . . . ?
C17 C16 C15 C14 -0.8(14) . . . . ?
C17 C16 C15 C18 179.9(10) . . . . ?
C52 C51 C50 N12 -172.7(7) . . . . ?
C52 C51 C56 O8 -176.1(7) . . . . ?
C52 C51 C56 C55 2.8(11) . . . . ?
C2 C1 C6 C7 -177.7(8) . . . . ?
C2 C1 C6 C5 1.4(12) . . . . ?
C2 C3 C4 C5 1.8(16) . . . . ?
C7 N1 N2 C8 -174.4(6) . . . . ?
C7 C6 C5 C4 177.6(9) . . . . ?
C34 C29 C30 C31 0.4(11) . . . . ?
C34 C33 C32 C31 0.1(16) . . . . ?
C11 C10 C9 N3 0.3(12) . . . . ?
C11 C10 C9 C8 179.6(7) . . . . ?
C11 C12 C17 C16 179.7(9) . . . . ?
C15 C14 C13 N3 179.4(7) . . . . ?
C15 C14 C13 C12 0.2(11) . . . . ?
C15 C16 C17 C12 0.1(15) . . . . ?
C27 C28 C23 C24 1.6(11) . . . . ?
C27 C28 C23 C22 -179.0(8) . . . . ?
C27 C26 C25 C24 2.2(15) . . . . ?
C5 C6 C7 N1 -170.3(8) . . . . ?
C24 C23 C22 N6 -171.5(8) . . . . ?
C22 N6 N5 C21 -178.3(7) . . . . ?
C22 C23 C24 C25 179.7(8) . . . . ?
